data_4025359
loop_
_publ_author_name
'Xiaobing Zhang'
'Zhan Lu'
'Chunling Fu'
'Shengming Ma'

_publ_section_title
;
 Synthesis of Polysubstituted Furans Based on a Stepwise Sonogashira
 Coupling of (Z)-3-Iodoalk-2-en-1-ols with Terminal Propargylic Alcohols
 and Subsequent Au(I)- or Pd(II)-Catalyzed Cyclization-Aromatization via
 Elimination of H2O
;
_journal_name_full 'Journal of Organic Chemistry'
_journal_page_first 2589
_journal_page_last 2598
_journal_paper_doi 10.1021/jo100146p
_journal_volume 75
_journal_year 2010
_chemical_formula_sum 'C22 H22 O2'
_chemical_formula_weight 318.40
_chemical_name_systematic
; 
 ? 
;
_space_group_IT_number 14
_symmetry_cell_setting monoclinic
_symmetry_space_group_name_Hall '-P 2yn'
_symmetry_space_group_name_H-M 'P 1 21/n 1'
_atom_sites_solution_hydrogens geom
_atom_sites_solution_primary direct
_atom_sites_solution_secondary difmap
_audit_creation_method SHELXL-97
_cell_angle_alpha 90.00
_cell_angle_beta 113.9110(10)
_cell_angle_gamma 90.00
_cell_formula_units_Z 4
_cell_length_a 9.8004(4)
_cell_length_b 19.8870(9)
_cell_length_c 10.0615(4)
_cell_measurement_temperature 296(2)
_cell_volume 1792.69(13)
_computing_structure_refinement 'SHELXL-97 (Sheldrick, 1997)'
_computing_structure_solution 'SHELXS-97 (Sheldrick, 1990)'
_diffrn_ambient_temperature 296(2)
_diffrn_measured_fraction_theta_full 0.998
_diffrn_measured_fraction_theta_max 0.998
_diffrn_radiation_monochromator graphite
_diffrn_radiation_source 'fine-focus sealed tube'
_diffrn_radiation_type MoK\a
_diffrn_radiation_wavelength 0.71073
_diffrn_reflns_av_R_equivalents 0.0227
_diffrn_reflns_av_sigmaI/netI 0.0153
_diffrn_reflns_limit_h_max 11
_diffrn_reflns_limit_h_min -11
_diffrn_reflns_limit_k_max 23
_diffrn_reflns_limit_k_min -22
_diffrn_reflns_limit_l_max 11
_diffrn_reflns_limit_l_min -11
_diffrn_reflns_number 20432
_diffrn_reflns_theta_full 25.01
_diffrn_reflns_theta_max 25.01
_diffrn_reflns_theta_min 2.44
_exptl_absorpt_coefficient_mu 0.074
_exptl_absorpt_correction_T_max 1
_exptl_absorpt_correction_T_min 0.898479
_exptl_absorpt_correction_type multi-scan
_exptl_crystal_colour colorless
_exptl_crystal_density_diffrn 1.180
_exptl_crystal_density_method 'not measured'
_exptl_crystal_description block
_exptl_crystal_F_000 680
_exptl_crystal_size_max 0.418
_exptl_crystal_size_mid 0.409
_exptl_crystal_size_min 0.242
_refine_diff_density_max 0.187
_refine_diff_density_min -0.161
_refine_diff_density_rms 0.031
_refine_ls_extinction_method none
_refine_ls_goodness_of_fit_ref 1.038
_refine_ls_hydrogen_treatment constr
_refine_ls_matrix_type full
_refine_ls_number_parameters 217
_refine_ls_number_reflns 3146
_refine_ls_number_restraints 0
_refine_ls_restrained_S_all 1.038
_refine_ls_R_factor_all 0.0502
_refine_ls_R_factor_gt 0.0436
_refine_ls_shift/su_max 0.000
_refine_ls_shift/su_mean 0.000
_refine_ls_structure_factor_coef Fsqd
_refine_ls_weighting_details 'calc w=1/[\s^2^(Fo^2^)+(0.0583P)^2^+0.5227P] where P=(Fo^2^+2Fc^2^)/3'
_refine_ls_weighting_scheme calc
_refine_ls_wR_factor_gt 0.1154
_refine_ls_wR_factor_ref 0.1241
_reflns_number_gt 2720
_reflns_number_total 3146
_reflns_threshold_expression >2sigma(I)
_cod_data_source_file jo100146p_si_001.cif
_cod_data_source_block z
_cod_depositor_comments
;
The following automatic conversions were performed:

'_symmetry_cell_setting' value 'Monoclinic' changed to 'monoclinic'
according to the built-in table from CIF Core dictionary named
'cif_core.dic' version 2.4.1 from 2010-06-29.

Automatic conversion script
Id: cif_fix_values 1646 2011-03-28 12:23:43Z adriana 
;
_cod_database_code 4025359

loop_
_symmetry_equiv_pos_as_xyz
'x, y, z'
'-x+1/2, y+1/2, -z+1/2'
'-x, -y, -z'
'x-1/2, -y-1/2, z-1/2'

loop_
_atom_site_label
_atom_site_type_symbol
_atom_site_fract_x
_atom_site_fract_y
_atom_site_fract_z
_atom_site_U_iso_or_equiv
_atom_site_adp_type
_atom_site_occupancy
_atom_site_symmetry_multiplicity
_atom_site_calc_flag
_atom_site_refinement_flags
_atom_site_disorder_assembly
_atom_site_disorder_group
O1 O 0.76895(11) 0.06297(5) 0.64751(12) 0.0524(3) Uani 1 1 d . . .
O2 O 1.30467(16) -0.23820(7) 1.00792(16) 0.0809(4) Uani 1 1 d . . .
C1 C 1.2078(2) 0.09133(12) 0.6286(2) 0.0731(6) Uani 1 1 d . . .
H1A H 1.1334 0.0979 0.5361 0.088 Uiso 1 1 calc R . .
C2 C 1.3537(2) 0.10703(14) 0.6556(3) 0.0898(7) Uani 1 1 d . . .
H2A H 1.3765 0.1246 0.5814 0.108 Uiso 1 1 calc R . .
C3 C 1.4648(2) 0.09711(10) 0.7896(3) 0.0773(6) Uani 1 1 d . . .
H3A H 1.5633 0.1069 0.8066 0.093 Uiso 1 1 calc R . .
C4 C 1.4301(2) 0.07257(9) 0.8991(2) 0.0711(6) Uani 1 1 d . . .
H4A H 1.5051 0.0665 0.9915 0.085 Uiso 1 1 calc R . .
C5 C 1.28444(18) 0.05671(8) 0.87317(19) 0.0573(4) Uani 1 1 d . . .
H5A H 1.2624 0.0396 0.9482 0.069 Uiso 1 1 calc R . .
C6 C 1.17086(16) 0.06595(7) 0.73724(17) 0.0455(4) Uani 1 1 d . . .
C7 C 1.13732(18) -0.10051(8) 0.76308(17) 0.0517(4) Uani 1 1 d . . .
H7A H 1.1432 -0.0827 0.6801 0.062 Uiso 1 1 calc R . .
C8 C 1.22026(19) -0.15637(9) 0.8275(2) 0.0587(4) Uani 1 1 d . . .
H8A H 1.2810 -0.1760 0.7874 0.070 Uiso 1 1 calc R . .
C9 C 1.21438(18) -0.18357(8) 0.95120(19) 0.0563(4) Uani 1 1 d . . .
C10 C 1.1231(2) -0.15472(8) 1.00921(19) 0.0580(4) Uani 1 1 d . . .
H10A H 1.1175 -0.1728 1.0920 0.070 Uiso 1 1 calc R . .
C11 C 1.03932(19) -0.09815(8) 0.94284(18) 0.0528(4) Uani 1 1 d . . .
H11A H 0.9780 -0.0788 0.9827 0.063 Uiso 1 1 calc R . .
C12 C 1.04463(16) -0.07005(7) 0.81978(16) 0.0446(4) Uani 1 1 d . . .
C13 C 0.80947(18) 0.00081(8) 0.70942(18) 0.0501(4) Uani 1 1 d . . .
C14 C 0.95794(16) -0.00910(7) 0.75087(16) 0.0449(4) Uani 1 1 d . . .
C15 C 1.01443(16) 0.05105(7) 0.71111(16) 0.0442(3) Uani 1 1 d . . .
C16 C 0.89614(16) 0.09356(8) 0.64969(17) 0.0470(4) Uani 1 1 d . . .
C17 C 0.6858(2) -0.04129(10) 0.7127(2) 0.0680(5) Uani 1 1 d . . .
H17A H 0.7247 -0.0838 0.7573 0.102 Uiso 1 1 calc R . .
H17B H 0.6136 -0.0486 0.6152 0.102 Uiso 1 1 calc R . .
H17C H 0.6391 -0.0187 0.7676 0.102 Uiso 1 1 calc R . .
C18 C 0.88968(18) 0.16249(8) 0.60246(18) 0.0530(4) Uani 1 1 d . . .
H18A H 0.9823 0.1829 0.6284 0.064 Uiso 1 1 calc R . .
C19 C 0.77405(19) 0.20164(9) 0.52828(19) 0.0563(4) Uani 1 1 d . . .
C20 C 0.7972(2) 0.27347(10) 0.4961(3) 0.0810(6) Uani 1 1 d . . .
H20A H 0.9020 0.2835 0.5371 0.121 Uiso 1 1 calc R . .
H20B H 0.7472 0.3027 0.5379 0.121 Uiso 1 1 calc R . .
H20C H 0.7572 0.2801 0.3928 0.121 Uiso 1 1 calc R . .
C21 C 0.6140(2) 0.17957(11) 0.4680(3) 0.0815(6) Uani 1 1 d . . .
H21A H 0.6088 0.1332 0.4920 0.122 Uiso 1 1 calc R . .
H21B H 0.5711 0.1848 0.3642 0.122 Uiso 1 1 calc R . .
H21C H 0.5598 0.2066 0.5092 0.122 Uiso 1 1 calc R . .
C22 C 1.3200(3) -0.26242(11) 1.1446(3) 0.0914(7) Uani 1 1 d . . .
H22A H 1.3856 -0.3006 1.1708 0.137 Uiso 1 1 calc R . .
H22B H 1.2239 -0.2755 1.1401 0.137 Uiso 1 1 calc R . .
H22C H 1.3608 -0.2277 1.2161 0.137 Uiso 1 1 calc R . .

loop_
_atom_site_aniso_label
_atom_site_aniso_U_11
_atom_site_aniso_U_22
_atom_site_aniso_U_33
_atom_site_aniso_U_23
_atom_site_aniso_U_13
_atom_site_aniso_U_12
O1 0.0394(6) 0.0491(6) 0.0689(7) 0.0055(5) 0.0220(5) 0.0017(5)
O2 0.0794(9) 0.0603(8) 0.0907(10) 0.0089(7) 0.0220(8) 0.0193(7)
C1 0.0495(10) 0.1068(16) 0.0611(11) 0.0078(10) 0.0205(9) -0.0114(10)
C2 0.0595(13) 0.124(2) 0.0950(16) 0.0095(14) 0.0403(12) -0.0174(12)
C3 0.0413(10) 0.0656(12) 0.1192(18) -0.0029(12) 0.0265(11) -0.0076(8)
C4 0.0447(10) 0.0542(10) 0.0865(13) -0.0010(9) -0.0021(9) -0.0002(8)
C5 0.0490(9) 0.0533(10) 0.0586(10) 0.0024(7) 0.0104(8) -0.0016(7)
C6 0.0397(8) 0.0418(8) 0.0519(8) -0.0025(6) 0.0152(7) -0.0010(6)
C7 0.0484(9) 0.0535(9) 0.0529(9) -0.0047(7) 0.0202(7) -0.0008(7)
C8 0.0506(10) 0.0567(10) 0.0671(11) -0.0096(8) 0.0220(8) 0.0061(8)
C9 0.0491(9) 0.0423(8) 0.0651(10) -0.0054(7) 0.0105(8) 0.0010(7)
C10 0.0627(11) 0.0495(9) 0.0568(9) 0.0040(7) 0.0189(8) -0.0048(8)
C11 0.0565(10) 0.0476(9) 0.0577(9) -0.0028(7) 0.0268(8) -0.0007(7)
C12 0.0415(8) 0.0397(8) 0.0498(8) -0.0056(6) 0.0156(7) -0.0042(6)
C13 0.0467(9) 0.0444(8) 0.0612(9) -0.0001(7) 0.0240(7) -0.0013(7)
C14 0.0432(8) 0.0438(8) 0.0481(8) -0.0037(6) 0.0188(7) -0.0019(6)
C15 0.0396(8) 0.0463(8) 0.0450(8) -0.0020(6) 0.0155(6) -0.0014(6)
C16 0.0389(8) 0.0486(9) 0.0527(8) 0.0011(7) 0.0178(7) -0.0024(6)
C17 0.0527(10) 0.0606(11) 0.0952(14) 0.0052(10) 0.0347(10) -0.0056(8)
C18 0.0452(9) 0.0497(9) 0.0619(10) 0.0033(7) 0.0197(7) -0.0039(7)
C19 0.0527(10) 0.0526(9) 0.0656(10) 0.0075(8) 0.0259(8) 0.0045(7)
C20 0.0796(14) 0.0570(11) 0.1021(16) 0.0165(11) 0.0326(12) 0.0065(10)
C21 0.0495(11) 0.0848(14) 0.1046(16) 0.0298(12) 0.0256(11) 0.0092(10)
C22 0.0854(15) 0.0676(13) 0.0995(17) 0.0252(12) 0.0150(13) 0.0096(11)

loop_
_atom_type_symbol
_atom_type_description
_atom_type_scat_dispersion_real
_atom_type_scat_dispersion_imag
_atom_type_scat_source
C C 0.0033 0.0016 'International Tables Vol C Tables 4.2.6.8 and 6.1.1.4'
H H 0.0000 0.0000 'International Tables Vol C Tables 4.2.6.8 and 6.1.1.4'
O O 0.0106 0.0060 'International Tables Vol C Tables 4.2.6.8 and 6.1.1.4'

loop_
_geom_angle_atom_site_label_1
_geom_angle_atom_site_label_2
_geom_angle_atom_site_label_3
_geom_angle
_geom_angle_site_symmetry_1
_geom_angle_site_symmetry_3
_geom_angle_publ_flag
C13 O1 C16 107.31(12) . . ?
C9 O2 C22 118.25(17) . . ?
C2 C1 C6 120.73(18) . . ?
C2 C1 H1A 119.6 . . ?
C6 C1 H1A 119.6 . . ?
C3 C2 C1 120.8(2) . . ?
C3 C2 H2A 119.6 . . ?
C1 C2 H2A 119.6 . . ?
C2 C3 C4 119.30(18) . . ?
C2 C3 H3A 120.4 . . ?
C4 C3 H3A 120.4 . . ?
C3 C4 C5 120.37(18) . . ?
C3 C4 H4A 119.8 . . ?
C5 C4 H4A 119.8 . . ?
C4 C5 C6 120.88(18) . . ?
C4 C5 H5A 119.6 . . ?
C6 C5 H5A 119.6 . . ?
C1 C6 C5 117.93(15) . . ?
C1 C6 C15 121.30(14) . . ?
C5 C6 C15 120.74(14) . . ?
C8 C7 C12 121.19(16) . . ?
C8 C7 H7A 119.4 . . ?
C12 C7 H7A 119.4 . . ?
C7 C8 C9 120.65(16) . . ?
C7 C8 H8A 119.7 . . ?
C9 C8 H8A 119.7 . . ?
O2 C9 C10 125.08(17) . . ?
O2 C9 C8 115.49(16) . . ?
C10 C9 C8 119.42(15) . . ?
C9 C10 C11 119.45(16) . . ?
C9 C10 H10A 120.3 . . ?
C11 C10 H10A 120.3 . . ?
C12 C11 C10 121.88(16) . . ?
C12 C11 H11A 119.1 . . ?
C10 C11 H11A 119.1 . . ?
C11 C12 C7 117.39(15) . . ?
C11 C12 C14 121.93(14) . . ?
C7 C12 C14 120.67(14) . . ?
C14 C13 O1 110.40(13) . . ?
C14 C13 C17 134.05(15) . . ?
O1 C13 C17 115.51(14) . . ?
C13 C14 C15 106.21(13) . . ?
C13 C14 C12 127.11(14) . . ?
C15 C14 C12 126.66(13) . . ?
C16 C15 C14 106.78(13) . . ?
C16 C15 C6 125.92(14) . . ?
C14 C15 C6 127.24(13) . . ?
C15 C16 O1 109.30(13) . . ?
C15 C16 C18 130.82(14) . . ?
O1 C16 C18 119.65(13) . . ?
C13 C17 H17A 109.5 . . ?
C13 C17 H17B 109.5 . . ?
H17A C17 H17B 109.5 . . ?
C13 C17 H17C 109.5 . . ?
H17A C17 H17C 109.5 . . ?
H17B C17 H17C 109.5 . . ?
C19 C18 C16 130.97(15) . . ?
C19 C18 H18A 114.5 . . ?
C16 C18 H18A 114.5 . . ?
C18 C19 C21 124.77(16) . . ?
C18 C19 C20 120.65(17) . . ?
C21 C19 C20 114.57(16) . . ?
C19 C20 H20A 109.5 . . ?
C19 C20 H20B 109.5 . . ?
H20A C20 H20B 109.5 . . ?
C19 C20 H20C 109.5 . . ?
H20A C20 H20C 109.5 . . ?
H20B C20 H20C 109.5 . . ?
C19 C21 H21A 109.5 . . ?
C19 C21 H21B 109.5 . . ?
H21A C21 H21B 109.5 . . ?
C19 C21 H21C 109.5 . . ?
H21A C21 H21C 109.5 . . ?
H21B C21 H21C 109.5 . . ?
O2 C22 H22A 109.5 . . ?
O2 C22 H22B 109.5 . . ?
H22A C22 H22B 109.5 . . ?
O2 C22 H22C 109.5 . . ?
H22A C22 H22C 109.5 . . ?
H22B C22 H22C 109.5 . . ?

loop_
_geom_bond_atom_site_label_1
_geom_bond_atom_site_label_2
_geom_bond_distance
_geom_bond_site_symmetry_2
_geom_bond_publ_flag
O1 C13 1.3686(19) . ?
O1 C16 1.3793(18) . ?
O2 C9 1.371(2) . ?
O2 C22 1.406(3) . ?
C1 C2 1.379(3) . ?
C1 C6 1.379(2) . ?
C1 H1A 0.9300 . ?
C2 C3 1.361(3) . ?
C2 H2A 0.9300 . ?
C3 C4 1.367(3) . ?
C3 H3A 0.9300 . ?
C4 C5 1.380(3) . ?
C4 H4A 0.9300 . ?
C5 C6 1.382(2) . ?
C5 H5A 0.9300 . ?
C6 C15 1.477(2) . ?
C7 C8 1.374(2) . ?
C7 C12 1.392(2) . ?
C7 H7A 0.9300 . ?
C8 C9 1.379(3) . ?
C8 H8A 0.9300 . ?
C9 C10 1.376(3) . ?
C10 C11 1.394(2) . ?
C10 H10A 0.9300 . ?
C11 C12 1.378(2) . ?
C11 H11A 0.9300 . ?
C12 C14 1.481(2) . ?
C13 C14 1.356(2) . ?
C13 C17 1.485(2) . ?
C14 C15 1.441(2) . ?
C15 C16 1.364(2) . ?
C16 C18 1.444(2) . ?
C17 H17A 0.9600 . ?
C17 H17B 0.9600 . ?
C17 H17C 0.9600 . ?
C18 C19 1.327(2) . ?
C18 H18A 0.9300 . ?
C19 C21 1.499(3) . ?
C19 C20 1.502(3) . ?
C20 H20A 0.9600 . ?
C20 H20B 0.9600 . ?
C20 H20C 0.9600 . ?
C21 H21A 0.9600 . ?
C21 H21B 0.9600 . ?
C21 H21C 0.9600 . ?
C22 H22A 0.9600 . ?
C22 H22B 0.9600 . ?
C22 H22C 0.9600 . ?

loop_
_geom_torsion_atom_site_label_1
_geom_torsion_atom_site_label_2
_geom_torsion_atom_site_label_3
_geom_torsion_atom_site_label_4
_geom_torsion
_geom_torsion_site_symmetry_1
_geom_torsion_site_symmetry_2
_geom_torsion_site_symmetry_3
_geom_torsion_site_symmetry_4
_geom_torsion_publ_flag
C6 C1 C2 C3 0.8(4) . . . . ?
C1 C2 C3 C4 -1.4(4) . . . . ?
C2 C3 C4 C5 1.3(3) . . . . ?
C3 C4 C5 C6 -0.7(3) . . . . ?
C2 C1 C6 C5 -0.1(3) . . . . ?
C2 C1 C6 C15 177.9(2) . . . . ?
C4 C5 C6 C1 0.1(3) . . . . ?
C4 C5 C6 C15 -177.96(15) . . . . ?
C12 C7 C8 C9 -0.4(3) . . . . ?
C22 O2 C9 C10 -7.9(3) . . . . ?
C22 O2 C9 C8 171.18(17) . . . . ?
C7 C8 C9 O2 -178.43(15) . . . . ?
C7 C8 C9 C10 0.7(3) . . . . ?
O2 C9 C10 C11 178.44(15) . . . . ?
C8 C9 C10 C11 -0.6(3) . . . . ?
C9 C10 C11 C12 0.2(3) . . . . ?
C10 C11 C12 C7 0.2(2) . . . . ?
C10 C11 C12 C14 -178.73(14) . . . . ?
C8 C7 C12 C11 -0.1(2) . . . . ?
C8 C7 C12 C14 178.85(14) . . . . ?
C16 O1 C13 C14 0.03(17) . . . . ?
C16 O1 C13 C17 -178.00(15) . . . . ?
O1 C13 C14 C15 -0.43(18) . . . . ?
C17 C13 C14 C15 177.10(19) . . . . ?
O1 C13 C14 C12 -179.01(13) . . . . ?
C17 C13 C14 C12 -1.5(3) . . . . ?
C11 C12 C14 C13 -52.7(2) . . . . ?
C7 C12 C14 C13 128.47(18) . . . . ?
C11 C12 C14 C15 129.02(17) . . . . ?
C7 C12 C14 C15 -49.8(2) . . . . ?
C13 C14 C15 C16 0.67(17) . . . . ?
C12 C14 C15 C16 179.26(14) . . . . ?
C13 C14 C15 C6 178.03(14) . . . . ?
C12 C14 C15 C6 -3.4(2) . . . . ?
C1 C6 C15 C16 -50.2(2) . . . . ?
C5 C6 C15 C16 127.82(17) . . . . ?
C1 C6 C15 C14 132.93(19) . . . . ?
C5 C6 C15 C14 -49.1(2) . . . . ?
C14 C15 C16 O1 -0.67(17) . . . . ?
C6 C15 C16 O1 -178.07(13) . . . . ?
C14 C15 C16 C18 173.65(16) . . . . ?
C6 C15 C16 C18 -3.7(3) . . . . ?
C13 O1 C16 C15 0.41(17) . . . . ?
C13 O1 C16 C18 -174.64(14) . . . . ?
C15 C16 C18 C19 171.45(18) . . . . ?
O1 C16 C18 C19 -14.7(3) . . . . ?
C16 C18 C19 C21 -3.0(3) . . . . ?
C16 C18 C19 C20 178.12(19) . . . . ?

loop_
_cod_related_entry_id
_cod_related_entry_database
_cod_related_entry_code
1 ChemSpider 30659178
